data_1007083
loop_
_publ_author_name
'Averbuch-Pouchot, M T'
'Durif, A'
'Guitel, J C'

_publ_section_title
;
Structure de l'Hydrogenobis(chromato)arsenate de Potassium K~2~ H Cr~2~
As O~10~ et Donnees Cristallographiques sur K~2~ H Cr~2~ P O~10~
;
_journal_coden_ASTM ACBCAR
_journal_name_full 'Acta Crystallographica B (24,1968-38,1982)'
_journal_page_first 3725
_journal_page_last 3727
_journal_paper_doi 10.1107/S0567740878011978
_journal_volume 34
_journal_year 1978
_chemical_formula_structural 'K2 H Cr2 As O10'
_chemical_formula_sum 'As Cr2 H K2 O10'
_chemical_name_systematic 'Dipotassium hydrogenbis(chromato)arsenate'
_space_group_IT_number 144
_symmetry_cell_setting trigonal
_symmetry_Int_Tables_number 144
_symmetry_space_group_name_Hall 'P 31'
_symmetry_space_group_name_H-M 'P 31'
_cell_angle_alpha 90
_cell_angle_beta 90
_cell_angle_gamma 120
_cell_formula_units_Z 3
_cell_length_a 7.712(3)
_cell_length_b 7.712(3)
_cell_length_c 14.644(8)
_cell_volume 754.3
_refine_ls_R_factor_all 0.054
_cod_original_formula_sum 'H As Cr2 K2 O10'
_cod_database_code 1007083

loop_
_symmetry_equiv_pos_as_xyz
x,y,z
-y,x-y,1/3+z
y-x,-x,2/3+z

loop_
_atom_site_label
_atom_site_type_symbol
_atom_site_symmetry_multiplicity
_atom_site_Wyckoff_symbol
_atom_site_fract_x
_atom_site_fract_y
_atom_site_fract_z
_atom_site_occupancy
_atom_site_attached_hydrogens
_atom_site_calc_flag
Cr1 Cr6+ 3 a 0.4278(3) 0.4243(3) 0.2449 1. 0 d
Cr2 Cr6+ 3 a 0.4191(3) 0.4205(4) 0.7530(2) 1. 0 d
As1 As5+ 3 a 0.1281(2) 0.0199(2) 0.3493(2) 1. 0 d
K1 K1+ 3 a 0.5520(5) 0.0182(5) 0.8389(3) 1. 0 d
K2 K1+ 3 a 0.6083(5) 0.0061(5) 0.3323(3) 1. 0 d
O1 O2- 3 a 0.3557(17) 0.1857(17) 0.3021(8) 1. 0 d
O2 O2- 3 a 0.6253(22) 0.4796(23) 0.1851(11) 1. 0 d
O3 O2- 3 a 0.4692(28) 0.5941(19) 0.3209(9) 1. 0 d
O4 O2- 3 a 0.2453(20) 0.3904(18) 0.1759(10) 1. 0 d
O5 O2- 3 a 0.1898(17) 0.3371(19) 0.6867(8) 1. 0 d
O6 O2- 3 a 0.7722(22) 0.1699(20) 0.1422(12) 1. 0 d
O7 O2- 3 a 0.1433(20) 0.5565(19) 0.4931(9) 1. 0 d
O8 O2- 3 a 0.4945(24) 0.0868(24) 0.0147(9) 1. 0 d
O9 O2- 3 a 0.0873(22) 0.097(2) 0.4482(8) 1. 0 d
O10 O2- 3 a 0.0157(21) -0.0424(20) 0.6142(9) 1. 0 d
H1 H1+ 3 a -1. -1. -1. 1. 0 dum

loop_
_atom_type_symbol
_atom_type_oxidation_number
Cr6+ 6.000
As5+ 5.000
K1+ 1.000
O2- -2.000
H1+ 1.000
